data_7219755
loop_
_publ_author_name
'Upadhyay, Pratik P.'
'Bond, Andrew D.'

_publ_section_title
;
 Crystallization and disorder of the polytypic \a1and \a2polymorphs of
 piroxicam
;
_journal_issue 28
_journal_name_full CrystEngComm
_journal_page_first 5266
_journal_paper_doi 10.1039/C5CE00050E
_journal_volume 17
_journal_year 2015
_chemical_formula_moiety 'C15 H13 N3 O4 S'
_chemical_formula_sum 'C15 H13 N3 O4 S'
_chemical_formula_weight 331.34
_chemical_name_common 'Piroxicam: Form Alpha2'
_chemical_name_systematic Piroxicam
_space_group_crystal_system monoclinic
_space_group_IT_number 14
_space_group_name_Hall '-P 2ybc'
_space_group_name_H-M_alt 'P 1 21/c 1'
_symmetry_space_group_name_Hall '-P 2ybc'
_symmetry_space_group_name_H-M 'P 1 21/c 1'
_atom_sites_solution_hydrogens geom
_audit_creation_method SHELXL-2013
_audit_update_record
;
2015-02-23 deposited with the CCDC.
2015-02-25 downloaded from the CCDC.
;
_cell_angle_alpha 90
_cell_angle_beta 98.07(1)
_cell_angle_gamma 90
_cell_formula_units_Z 4
_cell_length_a 17.577(3)
_cell_length_b 11.745(2)
_cell_length_c 6.8516(14)
_cell_measurement_reflns_used 5298
_cell_measurement_temperature 298(2)
_cell_measurement_theta_max 49.05
_cell_measurement_theta_min 2.54
_cell_volume 1400.5(4)
_computing_cell_refinement 'SAINT (Bruker, 2014)'
_computing_data_collection 'APEX2 (Bruker, 2014)'
_computing_data_reduction SAINT
_computing_molecular_graphics 'Mercury (Macrae et al., 2008)'
_computing_publication_material SHELXL-2013
_computing_structure_refinement 'SHELXL-2013 (Sheldrick, 2013)'
_computing_structure_solution 'SHELXT (Sheldrick, 2014)'
_diffrn_ambient_temperature 298(2)
_diffrn_measured_fraction_theta_full 0.553
_diffrn_measured_fraction_theta_max 0.956
_diffrn_measurement_device_type 'Bruker D8-QUEST PHOTON-100'
_diffrn_measurement_method '\w and \f-scans'
_diffrn_radiation_type CuK\a
_diffrn_radiation_wavelength 1.54178
_diffrn_reflns_av_R_equivalents 0.1265
_diffrn_reflns_av_unetI/netI 0.0953
_diffrn_reflns_Laue_measured_fraction_full 0.553
_diffrn_reflns_Laue_measured_fraction_max 0.956
_diffrn_reflns_limit_h_max 17
_diffrn_reflns_limit_h_min -17
_diffrn_reflns_limit_k_max 11
_diffrn_reflns_limit_k_min 0
_diffrn_reflns_limit_l_max 6
_diffrn_reflns_limit_l_min 0
_diffrn_reflns_number 2092
_diffrn_reflns_point_group_measured_fraction_full 0.553
_diffrn_reflns_point_group_measured_fraction_max 0.956
_diffrn_reflns_theta_full 67.679
_diffrn_reflns_theta_max 50.394
_diffrn_reflns_theta_min 7.661
_diffrn_source 'Incoatec I\mS Cu microsource'
_exptl_absorpt_coefficient_mu 2.303
_exptl_absorpt_correction_T_max 0.750
_exptl_absorpt_correction_T_min 0.485
_exptl_absorpt_correction_type multi-scan
_exptl_absorpt_process_details 'TWINABS (Bruker, 2014)'
_exptl_crystal_colour colourless
_exptl_crystal_density_diffrn 1.572
_exptl_crystal_description needle
_exptl_crystal_F_000 688
_exptl_crystal_recrystallization_method 'Re-crystallisation from solvent: Ethanol'
_exptl_crystal_size_max 0.200
_exptl_crystal_size_mid 0.080
_exptl_crystal_size_min 0.060
_refine_diff_density_max 0.609
_refine_diff_density_min -0.667
_refine_diff_density_rms 0.167
_refine_ls_extinction_method none
_refine_ls_goodness_of_fit_ref 1.078
_refine_ls_hydrogen_treatment constr
_refine_ls_matrix_type full
_refine_ls_number_parameters 99
_refine_ls_number_reflns 2092
_refine_ls_number_restraints 0
_refine_ls_restrained_S_all 1.078
_refine_ls_R_factor_all 0.1357
_refine_ls_R_factor_gt 0.1004
_refine_ls_shift/su_max 0.000
_refine_ls_shift/su_mean 0.000
_refine_ls_structure_factor_coef Fsqd
_refine_ls_weighting_details 'w=1/[\s^2^(Fo^2^)+(0.1240P)^2^+12.3031P] where P=(Fo^2^+2Fc^2^)/3'
_refine_ls_weighting_scheme calc
_refine_ls_wR_factor_gt 0.2381
_refine_ls_wR_factor_ref 0.2586
_reflns_Friedel_coverage 0.000
_reflns_number_gt 1646
_reflns_number_total 2092
_reflns_threshold_expression 'I > 2\s(I)'
_cod_data_source_file c5ce00050e4.cif
_cod_data_source_block alpha2
_cod_depositor_comments 'Adding full bibliography for 7219754--7219755.cif.'
_cod_database_code 7219755
_shelx_space_group_comment
;
The symmetry employed for this shelxl refinement is uniquely defined
by the following loop, which should always be used as a source of
symmetry information in preference to the above space-group names.
They are only intended as comments.
;
_shelx_estimated_absorpt_t_min 0.656
_shelx_estimated_absorpt_t_max 0.874
_shelxl_version_number 2013-4

loop_
_space_group_symop_operation_xyz
'x, y, z'
'-x, y+1/2, -z+1/2'
'-x, -y, -z'
'x, -y-1/2, z-1/2'

loop_
_atom_site_label
_atom_site_type_symbol
_atom_site_fract_x
_atom_site_fract_y
_atom_site_fract_z
_atom_site_U_iso_or_equiv
_atom_site_adp_type
_atom_site_occupancy
_atom_site_site_symmetry_order
_atom_site_calc_flag
_atom_site_refinement_flags_posn
_atom_site_refinement_flags_adp
S1 S 0.70084(16) 0.9450(3) 0.3834(5) 0.0155(10) Uani 1 1 d . .
O1 O 0.6959(4) 0.8263(6) 0.3357(11) 0.014(2) Uiso 1 1 d . .
O2 O 0.7248(4) 0.9799(7) 0.5832(14) 0.019(2) Uiso 1 1 d . .
O3 O 0.8282(4) 1.2987(7) 0.2457(13) 0.016(2) Uiso 1 1 d . .
O4 O 0.6810(4) 1.2986(6) 0.2392(13) 0.019(2) Uiso 1 1 d . .
H4 H 0.7239 1.3270 0.2448 0.028 Uiso 1 1 calc R U
N1 N 0.7582(5) 1.0062(8) 0.2429(16) 0.013(2) Uiso 1 1 d . .
N2 N 0.8923(5) 1.1289(8) 0.2814(15) 0.018(3) Uiso 1 1 d . .
H2 H 0.8846 1.0576 0.2989 0.022 Uiso 1 1 calc R U
N3 N 1.0140(5) 1.0676(8) 0.2887(15) 0.015(3) Uiso 1 1 d . .
C1 C 0.7560(7) 1.1291(10) 0.2512(19) 0.018(3) Uiso 1 1 d . .
C2 C 0.6871(7) 1.1845(10) 0.241(2) 0.015(3) Uiso 1 1 d . .
C3 C 0.5438(6) 1.1797(10) 0.1804(19) 0.018(3) Uiso 1 1 d . .
H3 H 0.5430 1.2548 0.1369 0.021 Uiso 1 1 calc R U
C4 C 0.4751(7) 1.1207(10) 0.185(2) 0.022(3) Uiso 1 1 d . .
H4 H 0.4286 1.1586 0.1528 0.026 Uiso 1 1 calc R U
C5 C 0.4748(6) 1.0083(10) 0.2367(17) 0.012(3) Uiso 1 1 d . .
H5 H 0.4284 0.9697 0.2333 0.014 Uiso 1 1 calc R U
C6 C 0.5437(6) 0.9515(10) 0.2942(18) 0.013(3) Uiso 1 1 d . .
H6 H 0.5438 0.8754 0.3315 0.016 Uiso 1 1 calc R U
C7 C 0.6131(6) 1.0107(9) 0.2950(18) 0.011(3) Uiso 1 1 d . .
C8 C 0.6137(6) 1.1253(10) 0.2412(19) 0.015(3) Uiso 1 1 d . .
C9 C 0.7511(7) 0.9620(10) 0.0369(19) 0.022(4) Uiso 1 1 d . .
H9A H 0.7863 1.0018 -0.0338 0.034 Uiso 1 1 calc R U
H9B H 0.6996 0.9735 -0.0276 0.034 Uiso 1 1 calc R U
H9C H 0.7629 0.8821 0.0395 0.034 Uiso 1 1 calc R U
C10 C 0.8280(7) 1.1937(11) 0.261(2) 0.016(3) Uiso 1 1 d . .
C11 C 0.9704(6) 1.1589(9) 0.2791(18) 0.010(3) Uiso 1 1 d . .
C12 C 0.9954(6) 1.2692(10) 0.2742(18) 0.015(3) Uiso 1 1 d . .
H12 H 0.9614 1.3302 0.2692 0.018 Uiso 1 1 calc R U
C13 C 1.0726(6) 1.2858(9) 0.2770(19) 0.019(4) Uiso 1 1 d . .
H13 H 1.0922 1.3592 0.2735 0.022 Uiso 1 1 calc R U
C14 C 1.1213(7) 1.1935(10) 0.2849(19) 0.019(3) Uiso 1 1 d . .
H14 H 1.1739 1.2035 0.2879 0.023 Uiso 1 1 calc R U
C15 C 1.0900(6) 1.0853(10) 0.2885(19) 0.017(3) Uiso 1 1 d . .
H15 H 1.1225 1.0226 0.2907 0.021 Uiso 1 1 calc R U

loop_
_atom_site_aniso_label
_atom_site_aniso_U_11
_atom_site_aniso_U_22
_atom_site_aniso_U_33
_atom_site_aniso_U_23
_atom_site_aniso_U_13
_atom_site_aniso_U_12
S1 0.0084(17) 0.0187(18) 0.019(2) 0.0035(17) 0.0013(17) 0.0008(14)

loop_
_atom_type_symbol
_atom_type_description
_atom_type_scat_dispersion_real
_atom_type_scat_dispersion_imag
_atom_type_scat_source
C C 0.0181 0.0091 'International Tables Vol C Tables 4.2.6.8 and 6.1.1.4'
H H 0.0000 0.0000 'International Tables Vol C Tables 4.2.6.8 and 6.1.1.4'
N N 0.0311 0.0180 'International Tables Vol C Tables 4.2.6.8 and 6.1.1.4'
O O 0.0492 0.0322 'International Tables Vol C Tables 4.2.6.8 and 6.1.1.4'
S S 0.3331 0.5567 'International Tables Vol C Tables 4.2.6.8 and 6.1.1.4'

loop_
_geom_angle_atom_site_label_1
_geom_angle_atom_site_label_2
_geom_angle_atom_site_label_3
_geom_angle
O1 S1 O2 119.8(5)
O1 S1 N1 108.3(5)
O2 S1 N1 108.0(5)
O1 S1 C7 109.1(5)
O2 S1 C7 109.3(5)
N1 S1 C7 100.7(5)
C2 O4 H4 109.5
C1 N1 C9 112.7(10)
C1 N1 S1 113.0(8)
C9 N1 S1 115.0(8)
C10 N2 C11 130.9(10)
C10 N2 H2 114.6
C11 N2 H2 114.6
C11 N3 C15 116.4(10)
C2 C1 N1 120.1(10)
C2 C1 C10 120.5(10)
N1 C1 C10 119.4(10)
O4 C2 C1 122.9(11)
O4 C2 C8 113.8(11)
C1 C2 C8 123.2(11)
C8 C3 C4 119.6(11)
C8 C3 H3 120.2
C4 C3 H3 120.2
C5 C4 C3 121.3(11)
C5 C4 H4 119.3
C3 C4 H4 119.3
C4 C5 C6 120.1(10)
C4 C5 H5 119.9
C6 C5 H5 119.9
C5 C6 C7 119.1(11)
C5 C6 H6 120.5
C7 C6 H6 120.5
C8 C7 C6 121.0(10)
C8 C7 S1 118.5(8)
C6 C7 S1 120.3(9)
C3 C8 C7 118.8(11)
C3 C8 C2 121.3(11)
C7 C8 C2 119.8(10)
N1 C9 H9A 109.5
N1 C9 H9B 109.5
H9A C9 H9B 109.5
N1 C9 H9C 109.5
H9A C9 H9C 109.5
H9B C9 H9C 109.5
O3 C10 N2 123.8(12)
O3 C10 C1 121.6(12)
N2 C10 C1 114.6(10)
N3 C11 C12 125.9(10)
N3 C11 N2 110.8(9)
C12 C11 N2 123.3(10)
C13 C12 C11 117.0(10)
C13 C12 H12 121.5
C11 C12 H12 121.5
C12 C13 C14 119.9(11)
C12 C13 H13 120.1
C14 C13 H13 120.1
C13 C14 C15 118.5(11)
C13 C14 H14 120.8
C15 C14 H14 120.8
N3 C15 C14 122.3(11)
N3 C15 H15 118.8
C14 C15 H15 118.8

loop_
_geom_bond_atom_site_label_1
_geom_bond_atom_site_label_2
_geom_bond_distance
S1 O1 1.431(8)
S1 O2 1.435(9)
S1 N1 1.652(10)
S1 C7 1.754(11)
O3 C10 1.238(11)
O4 C2 1.344(12)
O4 H4 0.8200
N1 C1 1.445(14)
N1 C9 1.493(15)
N2 C10 1.354(15)
N2 C11 1.418(14)
N2 H2 0.8600
N3 C11 1.314(13)
N3 C15 1.353(14)
C1 C2 1.368(16)
C1 C10 1.468(17)
C2 C8 1.467(16)
C3 C8 1.394(16)
C3 C4 1.398(16)
C3 H3 0.9300
C4 C5 1.366(16)
C4 H4 0.9300
C5 C6 1.391(15)
C5 H5 0.9300
C6 C7 1.403(15)
C6 H6 0.9300
C7 C8 1.396(16)
C9 H9A 0.9600
C9 H9B 0.9600
C9 H9C 0.9600
C11 C12 1.370(17)
C12 C13 1.369(15)
C12 H12 0.9300
C13 C14 1.377(15)
C13 H13 0.9300
C14 C15 1.386(15)
C14 H14 0.9300
C15 H15 0.9300

loop_
_geom_torsion_atom_site_label_1
_geom_torsion_atom_site_label_2
_geom_torsion_atom_site_label_3
_geom_torsion_atom_site_label_4
_geom_torsion
O1 S1 N1 C1 169.0(8)
O2 S1 N1 C1 -59.9(9)
C7 S1 N1 C1 54.5(9)
O1 S1 N1 C9 37.7(9)
O2 S1 N1 C9 168.8(8)
C7 S1 N1 C9 -76.8(9)
C9 N1 C1 C2 87.6(14)
S1 N1 C1 C2 -44.8(15)
C9 N1 C1 C10 -89.2(14)
S1 N1 C1 C10 138.3(10)
N1 C1 C2 O4 -177.1(12)
C10 C1 C2 O4 0(2)
N1 C1 C2 C8 6(2)
C10 C1 C2 C8 -176.7(13)
C8 C3 C4 C5 -4(2)
C3 C4 C5 C6 3(2)
C4 C5 C6 C7 -1.1(18)
C5 C6 C7 C8 0.7(18)
C5 C6 C7 S1 175.4(9)
O1 S1 C7 C8 -150.8(9)
O2 S1 C7 C8 76.5(11)
N1 S1 C7 C8 -37.1(11)
O1 S1 C7 C6 34.4(12)
O2 S1 C7 C6 -98.3(10)
N1 S1 C7 C6 148.1(10)
C4 C3 C8 C7 3.6(18)
C4 C3 C8 C2 -179.3(12)
C6 C7 C8 C3 -2.0(18)
S1 C7 C8 C3 -176.7(10)
C6 C7 C8 C2 -179.1(12)
S1 C7 C8 C2 6.1(17)
O4 C2 C8 C3 20.0(18)
C1 C2 C8 C3 -163.3(12)
O4 C2 C8 C7 -163.0(12)
C1 C2 C8 C7 14(2)
C11 N2 C10 O3 -4(2)
C11 N2 C10 C1 173.9(11)
C2 C1 C10 O3 -5(2)
N1 C1 C10 O3 171.8(13)
C2 C1 C10 N2 176.6(12)
N1 C1 C10 N2 -6.5(18)
C15 N3 C11 C12 -1.9(19)
C15 N3 C11 N2 -179.7(10)
C10 N2 C11 N3 -174.9(12)
C10 N2 C11 C12 7(2)
N3 C11 C12 C13 1(2)
N2 C11 C12 C13 178.6(11)
C11 C12 C13 C14 -0.2(19)
C12 C13 C14 C15 0.5(19)
C11 N3 C15 C14 2.1(18)
C13 C14 C15 N3 -1.5(19)
